data_2229467
loop_
_publ_author_name
'Gong, Liangyu'
'Lu, Lihua'

_publ_section_title
;
 4-[(2-Chloro-4-nitrophenyl)diazenyl]-<i>N</i>,<i>N</i>-diethylaniline
;
_journal_coeditor_code NG5115
_journal_issue 3
_journal_name_full 'Acta Crystallographica Section E'
_journal_page_first o662
_journal_paper_doi 10.1107/S160053681100537X
_journal_volume 67
_journal_year 2011
_chemical_formula_iupac 'C16 H17 Cl N4 O2'
_chemical_formula_moiety 'C16 H17 Cl N4 O2'
_chemical_formula_sum 'C16 H17 Cl N4 O2'
_chemical_formula_weight 332.79
_chemical_name_systematic
;
4-[(2-Chloro-4-nitrophenyl)diazenyl]-<i>N</i>,<i>N</i>-diethylaniline
;
_space_group_IT_number 15
_symmetry_cell_setting monoclinic
_symmetry_space_group_name_Hall '-C 2yc'
_symmetry_space_group_name_H-M 'C 1 2/c 1'
_atom_sites_solution_hydrogens geom
_atom_sites_solution_primary direct
_atom_sites_solution_secondary difmap
_audit_creation_method SHELXL-97
_cell_angle_alpha 90.00
_cell_angle_beta 121.795(5)
_cell_angle_gamma 90.00
_cell_formula_units_Z 8
_cell_length_a 25.745(2)
_cell_length_b 7.5774(6)
_cell_length_c 18.8628(15)
_cell_measurement_reflns_used 4405
_cell_measurement_temperature 110
_cell_measurement_theta_max 25.46
_cell_measurement_theta_min 2.54
_cell_volume 3127.6(5)
_computing_cell_refinement 'SAINT (Bruker, 2006)'
_computing_data_collection 'APEX2 (Bruker, 2006)'
_computing_data_reduction 'SAINT (Bruker, 2006)'
_computing_molecular_graphics 'XP in SHELXTL (Sheldrick, 2008)'
_computing_publication_material 'SHELXTL (Sheldrick, 2008)'
_computing_structure_refinement 'SHELXL97 (Sheldrick, 2008)'
_computing_structure_solution 'SIR92 (Altomare <i>et al.</i>, 1994)'
_diffrn_ambient_temperature 110
_diffrn_measured_fraction_theta_full 0.997
_diffrn_measured_fraction_theta_max 0.997
_diffrn_measurement_device_type 'Bruker--Nonius X8 APEXII'
_diffrn_measurement_method '\f and \w'
_diffrn_radiation_monochromator graphite
_diffrn_radiation_source 'fine-focus sealed tube'
_diffrn_radiation_type MoK\a
_diffrn_radiation_wavelength 0.71070
_diffrn_reflns_av_R_equivalents 0.0620
_diffrn_reflns_av_sigmaI/netI 0.0521
_diffrn_reflns_limit_h_max 31
_diffrn_reflns_limit_h_min -31
_diffrn_reflns_limit_k_max 8
_diffrn_reflns_limit_k_min -9
_diffrn_reflns_limit_l_max 23
_diffrn_reflns_limit_l_min -23
_diffrn_reflns_number 21470
_diffrn_reflns_theta_full 26.10
_diffrn_reflns_theta_max 26.10
_diffrn_reflns_theta_min 1.86
_diffrn_standards_decay_% 0
_diffrn_standards_number 0
_exptl_absorpt_coefficient_mu 0.260
_exptl_absorpt_correction_T_max 0.9897
_exptl_absorpt_correction_T_min 0.9032
_exptl_absorpt_correction_type multi-scan
_exptl_absorpt_process_details '(SADABS; Sheldrick, 1996)'
_exptl_crystal_colour red
_exptl_crystal_density_diffrn 1.413
_exptl_crystal_density_method 'not measured'
_exptl_crystal_description prism
_exptl_crystal_F_000 1392
_exptl_crystal_size_max 0.40
_exptl_crystal_size_mid 0.06
_exptl_crystal_size_min 0.04
_refine_diff_density_max 0.301
_refine_diff_density_min -0.371
_refine_ls_extinction_method none
_refine_ls_goodness_of_fit_ref 1.032
_refine_ls_hydrogen_treatment refall
_refine_ls_matrix_type full
_refine_ls_number_parameters 276
_refine_ls_number_reflns 3105
_refine_ls_number_restraints 0
_refine_ls_restrained_S_all 1.032
_refine_ls_R_factor_all 0.0906
_refine_ls_R_factor_gt 0.0436
_refine_ls_shift/su_max 0.000
_refine_ls_shift/su_mean 0.000
_refine_ls_structure_factor_coef Fsqd
_refine_ls_weighting_details 'calc w=1/[\s^2^(Fo^2^)+(0.0616P)^2^+3.7461P] where P=(Fo^2^+2Fc^2^)/3'
_refine_ls_weighting_scheme calc
_refine_ls_wR_factor_gt 0.1037
_refine_ls_wR_factor_ref 0.1322
_reflns_number_gt 1987
_reflns_number_total 3105
_reflns_threshold_expression I>2sigma(I)
_cod_data_source_file ng5115.cif
_cod_data_source_block I
_cod_original_cell_volume 3127.6(4)
_cod_original_sg_symbol_H-M 'C 2/c'
_cod_database_code 2229467
_cod_database_fobs_code 2229467

loop_
_symmetry_equiv_pos_as_xyz
'x, y, z'
'-x, y, -z+1/2'
'x+1/2, y+1/2, z'
'-x+1/2, y+1/2, -z+1/2'
'-x, -y, -z'
'x, -y, z-1/2'
'-x+1/2, -y+1/2, -z'
'x+1/2, -y+1/2, z-1/2'

loop_
_atom_site_type_symbol
_atom_site_label
_atom_site_fract_x
_atom_site_fract_y
_atom_site_fract_z
_atom_site_U_iso_or_equiv
_atom_site_adp_type
_atom_site_calc_flag
_atom_site_refinement_flags
_atom_site_occupancy
_atom_site_disorder_assembly
_atom_site_disorder_group
Cl Cl1 0.05101(3) 0.47275(10) 0.39144(4) 0.0324(2) Uani d . 1 . .
O O1 -0.16973(10) 0.5393(3) 0.13154(12) 0.0404(5) Uani d . 1 . .
O O2 -0.23165(9) 0.4835(3) 0.17351(13) 0.0406(6) Uani d . 1 . .
N N1 0.01886(10) 0.2751(3) 0.49659(12) 0.0221(5) Uani d . 1 . .
N N2 0.00367(10) 0.1881(3) 0.54089(13) 0.0235(5) Uani d . 1 . .
N N3 -0.18043(11) 0.4861(3) 0.18396(14) 0.0312(6) Uani d . 1 . .
C C1 -0.03294(12) 0.3220(3) 0.41830(15) 0.0230(6) Uani d . 1 . .
C C2 -0.02263(12) 0.4170(3) 0.36330(16) 0.0232(6) Uani d . 1 . .
C C3 -0.07057(13) 0.4702(4) 0.28604(16) 0.0254(6) Uani d . 1 . .
H H3 -0.0649(13) 0.545(4) 0.2500(19) 0.034(8) Uiso d . 1 . .
C C4 -0.12889(12) 0.4255(3) 0.26414(15) 0.0258(6) Uani d . 1 . .
C C5 -0.14133(13) 0.3303(4) 0.31635(16) 0.0268(6) Uani d . 1 . .
H H5 -0.1831(14) 0.302(4) 0.3003(18) 0.034(8) Uiso d . 1 . .
C C6 -0.09304(12) 0.2792(4) 0.39309(17) 0.0248(6) Uani d . 1 . .
H H6 -0.0984(13) 0.214(4) 0.4299(18) 0.035(8) Uiso d . 1 . .
C C7 0.05212(12) 0.1399(3) 0.61996(15) 0.0213(6) Uani d . 1 . .
C C8 0.11401(12) 0.1691(3) 0.65168(16) 0.0205(6) Uani d . 1 . .
H H8 0.1255(12) 0.223(4) 0.6154(16) 0.029(7) Uiso d . 1 . .
C C9 0.15720(13) 0.1204(3) 0.73204(16) 0.0220(6) Uani d . 1 . .
H H9 0.1982(14) 0.138(4) 0.7512(17) 0.035(8) Uiso d . 1 . .
C C10 0.14028(11) 0.0425(3) 0.78528(15) 0.0204(6) Uani d . 1 . .
C C11 0.07782(12) 0.0103(4) 0.75163(16) 0.0236(6) Uani d . 1 . .
H H11 0.0638(12) -0.040(3) 0.7845(17) 0.026(7) Uiso d . 1 . .
C C12 0.03514(13) 0.0575(4) 0.67093(17) 0.0241(6) Uani d . 1 . .
H H12 -0.0068(13) 0.034(3) 0.6497(17) 0.025(7) Uiso d . 1 . .
N N4 0.18316(9) -0.0024(3) 0.86547(13) 0.0233(5) Uani d . 1 . .
C C13 0.24663(12) 0.0550(4) 0.90619(17) 0.0251(6) Uani d . 1 . .
H H13A 0.2599(11) 0.074(3) 0.9655(17) 0.019(7) Uiso d . 1 . .
H H13B 0.2482(12) 0.170(4) 0.8836(16) 0.023(7) Uiso d . 1 . .
C C14 0.28708(14) -0.0772(4) 0.8975(2) 0.0293(7) Uani d . 1 . .
H H14A 0.2819(14) -0.196(5) 0.917(2) 0.053(10) Uiso d . 1 . .
H H14B 0.3270(15) -0.039(4) 0.9279(18) 0.031(8) Uiso d . 1 . .
H H14C 0.2750(13) -0.088(4) 0.8404(19) 0.030(8) Uiso d . 1 . .
C C15 0.16615(14) -0.0922(4) 0.91908(17) 0.0271(6) Uani d . 1 . .
H H15A 0.2026(13) -0.159(4) 0.9614(18) 0.034(8) Uiso d . 1 . .
H H15B 0.1330(11) -0.175(3) 0.8853(15) 0.015(6) Uiso d . 1 . .
C C16 0.14643(15) 0.0348(5) 0.96314(19) 0.0341(7) Uani d . 1 . .
H H16A 0.1835(15) 0.110(4) 1.005(2) 0.047(9) Uiso d . 1 . .
H H16B 0.1328(14) -0.027(4) 0.994(2) 0.044(9) Uiso d . 1 . .
H H16C 0.1166(13) 0.112(4) 0.9259(18) 0.029(8) Uiso d . 1 . .

loop_
_atom_site_aniso_label
_atom_site_aniso_U_11
_atom_site_aniso_U_22
_atom_site_aniso_U_33
_atom_site_aniso_U_12
_atom_site_aniso_U_13
_atom_site_aniso_U_23
Cl1 0.0281(4) 0.0469(4) 0.0259(4) 0.0027(3) 0.0167(3) 0.0077(3)
O1 0.0482(14) 0.0484(13) 0.0190(11) 0.0144(10) 0.0140(10) 0.0060(9)
O2 0.0262(12) 0.0426(13) 0.0366(12) 0.0003(9) 0.0053(10) 0.0060(10)
N1 0.0257(12) 0.0269(12) 0.0140(11) 0.0030(9) 0.0106(10) 0.0017(9)
N2 0.0266(13) 0.0275(13) 0.0165(11) 0.0023(9) 0.0113(10) -0.0005(9)
N3 0.0362(15) 0.0270(13) 0.0199(13) 0.0060(10) 0.0074(11) -0.0003(10)
C1 0.0290(15) 0.0255(14) 0.0153(13) 0.0025(11) 0.0122(12) -0.0029(11)
C2 0.0236(14) 0.0273(15) 0.0194(14) 0.0027(11) 0.0117(12) -0.0007(11)
C3 0.0348(16) 0.0240(14) 0.0195(14) 0.0058(12) 0.0158(13) 0.0015(11)
C4 0.0274(15) 0.0278(15) 0.0151(13) 0.0070(11) 0.0064(12) -0.0015(11)
C5 0.0280(16) 0.0278(15) 0.0221(15) 0.0012(12) 0.0115(13) -0.0028(12)
C6 0.0297(16) 0.0265(15) 0.0206(14) 0.0008(12) 0.0147(13) -0.0013(12)
C7 0.0258(15) 0.0226(14) 0.0174(13) 0.0031(11) 0.0127(12) 0.0003(10)
C8 0.0272(15) 0.0214(13) 0.0184(14) 0.0005(10) 0.0158(12) 0.0009(10)
C9 0.0209(14) 0.0262(14) 0.0206(14) -0.0018(11) 0.0121(12) -0.0015(11)
C10 0.0249(14) 0.0221(13) 0.0168(13) 0.0042(11) 0.0127(11) 0.0004(10)
C11 0.0262(15) 0.0323(15) 0.0191(14) 0.0010(11) 0.0165(12) 0.0020(11)
C12 0.0225(15) 0.0307(15) 0.0233(15) -0.0004(12) 0.0149(13) 0.0003(12)
N4 0.0223(12) 0.0320(13) 0.0171(11) 0.0015(9) 0.0114(10) 0.0049(9)
C13 0.0256(15) 0.0308(16) 0.0179(14) 0.0004(12) 0.0107(12) 0.0020(12)
C14 0.0247(17) 0.0366(18) 0.0286(17) 0.0031(13) 0.0156(14) 0.0059(13)
C15 0.0279(16) 0.0371(17) 0.0191(14) 0.0053(13) 0.0143(13) 0.0090(12)
C16 0.0328(18) 0.0495(19) 0.0223(16) 0.0079(16) 0.0161(15) 0.0034(15)

loop_
_atom_type_symbol
_atom_type_description
_atom_type_scat_dispersion_real
_atom_type_scat_dispersion_imag
_atom_type_scat_source
C C 0.0033 0.0016 'International Tables Vol C Tables 4.2.6.8 and 6.1.1.4'
H H 0.0000 0.0000 'International Tables Vol C Tables 4.2.6.8 and 6.1.1.4'
Cl Cl 0.1484 0.1585 'International Tables Vol C Tables 4.2.6.8 and 6.1.1.4'
N N 0.0061 0.0033 'International Tables Vol C Tables 4.2.6.8 and 6.1.1.4'
O O 0.0106 0.0060 'International Tables Vol C Tables 4.2.6.8 and 6.1.1.4'

loop_
_geom_angle_atom_site_label_1
_geom_angle_atom_site_label_2
_geom_angle_atom_site_label_3
_geom_angle_site_symmetry_1
_geom_angle_site_symmetry_3
_geom_angle
_geom_angle_publ_flag
N2 N1 C1 . . 111.5(2) ?
N1 N2 C7 . . 115.1(2) ?
O1 N3 O2 . . 123.7(2) ?
O1 N3 C4 . . 118.0(2) ?
O2 N3 C4 . . 118.3(2) ?
C6 C1 C2 . . 118.4(2) ?
C6 C1 N1 . . 124.2(2) ?
C2 C1 N1 . . 117.4(2) ?
C3 C2 C1 . . 121.3(3) ?
C3 C2 Cl1 . . 118.5(2) ?
C1 C2 Cl1 . . 120.2(2) ?
C4 C3 C2 . . 118.2(3) ?
C4 C3 H3 . . 119.1(18) ?
C2 C3 H3 . . 122.5(18) ?
C3 C4 C5 . . 122.6(2) ?
C3 C4 N3 . . 119.0(2) ?
C5 C4 N3 . . 118.3(2) ?
C6 C5 C4 . . 118.3(3) ?
C6 C5 H5 . . 120.2(17) ?
C4 C5 H5 . . 121.5(17) ?
C5 C6 C1 . . 121.2(3) ?
C5 C6 H6 . . 122.2(18) ?
C1 C6 H6 . . 116.6(18) ?
C8 C7 C12 . . 118.5(2) ?
C8 C7 N2 . . 126.3(2) ?
C12 C7 N2 . . 115.1(2) ?
C9 C8 C7 . . 120.5(2) ?
C9 C8 H8 . . 121.5(16) ?
C7 C8 H8 . . 118.0(16) ?
C8 C9 C10 . . 121.4(2) ?
C8 C9 H9 . . 118.9(18) ?
C10 C9 H9 . . 119.7(18) ?
N4 C10 C11 . . 121.5(2) ?
N4 C10 C9 . . 121.2(2) ?
C11 C10 C9 . . 117.3(2) ?
C12 C11 C10 . . 120.8(2) ?
C12 C11 H11 . . 118.2(17) ?
C10 C11 H11 . . 120.9(17) ?
C11 C12 C7 . . 121.4(3) ?
C11 C12 H12 . . 119.1(16) ?
C7 C12 H12 . . 119.5(16) ?
C10 N4 C13 . . 122.5(2) ?
C10 N4 C15 . . 121.3(2) ?
C13 N4 C15 . . 115.8(2) ?
N4 C13 C14 . . 112.9(2) ?
N4 C13 H13A . . 105.2(15) ?
C14 C13 H13A . . 111.6(14) ?
N4 C13 H13B . . 109.2(15) ?
C14 C13 H13B . . 110.5(15) ?
H13A C13 H13B . . 107(2) ?
C13 C14 H14A . . 108.4(18) ?
C13 C14 H14B . . 109.2(18) ?
H14A C14 H14B . . 112(3) ?
C13 C14 H14C . . 110.1(17) ?
H14A C14 H14C . . 109(2) ?
H14B C14 H14C . . 109(2) ?
N4 C15 C16 . . 113.0(3) ?
N4 C15 H15A . . 107.0(16) ?
C16 C15 H15A . . 109.2(16) ?
N4 C15 H15B . . 108.9(14) ?
C16 C15 H15B . . 109.6(14) ?
H15A C15 H15B . . 109(2) ?
C15 C16 H16A . . 108.9(18) ?
C15 C16 H16B . . 111.3(19) ?
H16A C16 H16B . . 107(3) ?
C15 C16 H16C . . 111.5(17) ?
H16A C16 H16C . . 107(3) ?
H16B C16 H16C . . 110(3) ?

loop_
_geom_bond_atom_site_label_1
_geom_bond_atom_site_label_2
_geom_bond_site_symmetry_2
_geom_bond_distance
_geom_bond_publ_flag
Cl1 C2 . 1.731(3) ?
O1 N3 . 1.226(3) ?
O2 N3 . 1.226(3) ?
N1 N2 . 1.276(3) ?
N1 C1 . 1.418(3) ?
N2 C7 . 1.398(3) ?
N3 C4 . 1.464(3) ?
C1 C6 . 1.397(4) ?
C1 C2 . 1.398(4) ?
C2 C3 . 1.384(4) ?
C3 C4 . 1.373(4) ?
C3 H3 . 0.95(3) ?
C4 C5 . 1.388(4) ?
C5 C6 . 1.376(4) ?
C5 H5 . 0.98(3) ?
C6 H6 . 0.92(3) ?
C7 C8 . 1.393(4) ?
C7 C12 . 1.396(4) ?
C8 C9 . 1.376(4) ?
C8 H8 . 0.97(3) ?
C9 C10 . 1.417(4) ?
C9 H9 . 0.93(3) ?
C10 N4 . 1.365(3) ?
C10 C11 . 1.405(4) ?
C11 C12 . 1.375(4) ?
C11 H11 . 0.95(3) ?
C12 H12 . 0.95(3) ?
N4 C13 . 1.458(3) ?
N4 C15 . 1.465(3) ?
C13 C14 . 1.514(4) ?
C13 H13A . 0.99(3) ?
C13 H13B . 0.98(3) ?
C14 H14A . 1.01(3) ?
C14 H14B . 0.92(3) ?
C14 H14C . 0.96(3) ?
C15 C16 . 1.523(4) ?
C15 H15A . 0.99(3) ?
C15 H15B . 0.98(3) ?
C16 H16A . 1.03(3) ?
C16 H16B . 0.95(3) ?
C16 H16C . 0.93(3) ?

loop_
_geom_torsion_atom_site_label_1
_geom_torsion_atom_site_label_2
_geom_torsion_atom_site_label_3
_geom_torsion_atom_site_label_4
_geom_torsion_site_symmetry_1
_geom_torsion_site_symmetry_2
_geom_torsion_site_symmetry_3
_geom_torsion_site_symmetry_4
_geom_torsion
_geom_torsion_publ_flag
C1 N1 N2 C7 . . . . -178.7(2) ?
N2 N1 C1 C6 . . . . 0.3(4) ?
N2 N1 C1 C2 . . . . -179.6(2) ?
C6 C1 C2 C3 . . . . 0.9(4) ?
N1 C1 C2 C3 . . . . -179.1(2) ?
C6 C1 C2 Cl1 . . . . -179.81(19) ?
N1 C1 C2 Cl1 . . . . 0.1(3) ?
C1 C2 C3 C4 . . . . -0.7(4) ?
Cl1 C2 C3 C4 . . . . 180.0(2) ?
C2 C3 C4 C5 . . . . 0.2(4) ?
C2 C3 C4 N3 . . . . 177.8(2) ?
O1 N3 C4 C3 . . . . 16.2(4) ?
O2 N3 C4 C3 . . . . -162.6(2) ?
O1 N3 C4 C5 . . . . -166.1(2) ?
O2 N3 C4 C5 . . . . 15.0(4) ?
C3 C4 C5 C6 . . . . 0.0(4) ?
N3 C4 C5 C6 . . . . -177.5(2) ?
C4 C5 C6 C1 . . . . 0.2(4) ?
C2 C1 C6 C5 . . . . -0.7(4) ?
N1 C1 C6 C5 . . . . 179.4(2) ?
N1 N2 C7 C8 . . . . -3.9(4) ?
N1 N2 C7 C12 . . . . 175.0(2) ?
C12 C7 C8 C9 . . . . -1.2(4) ?
N2 C7 C8 C9 . . . . 177.7(2) ?
C7 C8 C9 C10 . . . . -1.1(4) ?
C8 C9 C10 N4 . . . . -178.7(2) ?
C8 C9 C10 C11 . . . . 2.6(4) ?
N4 C10 C11 C12 . . . . 179.5(2) ?
C9 C10 C11 C12 . . . . -1.8(4) ?
C10 C11 C12 C7 . . . . -0.5(4) ?
C8 C7 C12 C11 . . . . 2.0(4) ?
N2 C7 C12 C11 . . . . -177.0(2) ?
C11 C10 N4 C13 . . . . -169.7(2) ?
C9 C10 N4 C13 . . . . 11.6(4) ?
C11 C10 N4 C15 . . . . 2.3(4) ?
C9 C10 N4 C15 . . . . -176.4(2) ?
C10 N4 C13 C14 . . . . -92.7(3) ?
C15 N4 C13 C14 . . . . 94.9(3) ?
C10 N4 C15 C16 . . . . -85.4(3) ?
C13 N4 C15 C16 . . . . 87.1(3) ?

loop_
_cod_related_entry_id
_cod_related_entry_database
_cod_related_entry_code
1 ChemSpider 2282681
